data_2207388
loop_
_publ_author_name
'Jun Wan'
'Chun-Li Li'
'Xue-Mei Li'
'Liang-Zhong Xu'
'Shu-Sheng Zhang'

_publ_section_title
;2-(1<i>H</i>-Benzotriazol-1-yl)-1-phenyl-2-(1<i>H</i>-1,2,4-triazol-1-yl)ethanone
 cyclohexane hemisolvate
;
_journal_coeditor_code WN6387
_journal_issue 11
_journal_name_full 'Acta Crystallographica Section E'
_journal_page_first o3903
_journal_page_last o3904
_journal_paper_doi 10.1107/S1600536805034343
_journal_volume 61
_journal_year 2005
_chemical_formula_iupac 'C16 H12 N6 O , 0.5C6 H12'
_chemical_formula_moiety 'C16 H12 N6 O , 0.5C6 H12'
_chemical_formula_sum 'C19 H18 N6 O'
_chemical_formula_weight 346.39
_chemical_name_systematic
;
2-(1H-Benzotriazol-1-yl)-1-phenyl-2-(1H-1,2,4-triazol-1-yl)ethanone
cyclohexane hemisolvate
;
_space_group_IT_number 14
_symmetry_cell_setting monoclinic
_symmetry_space_group_name_Hall '-P 2ybc'
_symmetry_space_group_name_H-M 'P 1 21/c 1'
_atom_sites_solution_hydrogens geom
_atom_sites_solution_primary direct
_atom_sites_solution_secondary difmap
_audit_creation_method SHELXL97
_cell_angle_alpha 90.00
_cell_angle_beta 108.718(4)
_cell_angle_gamma 90.00
_cell_formula_units_Z 4
_cell_length_a 8.9187(12)
_cell_length_b 8.3101(11)
_cell_length_c 25.367(3)
_cell_measurement_reflns_used 3808
_cell_measurement_temperature 293(2)
_cell_measurement_theta_max 25.5
_cell_measurement_theta_min 2.4
_cell_volume 1780.6(4)
_computing_cell_refinement 'SAINT (Siemens, 1996)'
_computing_data_collection 'SMART (Siemens, 1996)'
_computing_data_reduction SAINT
_computing_molecular_graphics SHELXTL
_computing_publication_material 'SHELXTL, PARST (Nardelli, 1995) and PLATON (Spek, 2003)'
_computing_structure_refinement SHELXTL
_computing_structure_solution 'SHELXTL (Sheldrick, 1997)'
_diffrn_ambient_temperature 293(2)
_diffrn_detector_area_resol_mean 8.33
_diffrn_measured_fraction_theta_full 0.993
_diffrn_measured_fraction_theta_max 0.993
_diffrn_measurement_device_type 'Siemens SMART 1000 CCD area-detector'
_diffrn_measurement_method \w
_diffrn_radiation_monochromator graphite
_diffrn_radiation_source 'fine-focus sealed tube'
_diffrn_radiation_type MoK\a
_diffrn_radiation_wavelength 0.71073
_diffrn_reflns_av_R_equivalents 0.0205
_diffrn_reflns_av_sigmaI/netI 0.0200
_diffrn_reflns_limit_h_max 9
_diffrn_reflns_limit_h_min -11
_diffrn_reflns_limit_k_max 10
_diffrn_reflns_limit_k_min -9
_diffrn_reflns_limit_l_max 31
_diffrn_reflns_limit_l_min -31
_diffrn_reflns_number 9620
_diffrn_reflns_theta_full 26.03
_diffrn_reflns_theta_max 26.03
_diffrn_reflns_theta_min 1.70
_diffrn_standards_number 0
_exptl_absorpt_coefficient_mu 0.085
_exptl_absorpt_correction_T_max 0.9924
_exptl_absorpt_correction_T_min 0.9749
_exptl_absorpt_correction_type multi-scan
_exptl_absorpt_process_details '(SADABS; Sheldrick, 1996)'
_exptl_crystal_colour colourless
_exptl_crystal_density_diffrn 1.292
_exptl_crystal_density_method 'not measured'
_exptl_crystal_description block
_exptl_crystal_F_000 728
_exptl_crystal_size_max 0.30
_exptl_crystal_size_mid 0.20
_exptl_crystal_size_min 0.09
_refine_diff_density_max 0.337
_refine_diff_density_min -0.285
_refine_ls_extinction_method none
_refine_ls_goodness_of_fit_ref 0.940
_refine_ls_hydrogen_treatment constr
_refine_ls_matrix_type full
_refine_ls_number_parameters 246
_refine_ls_number_reflns 3479
_refine_ls_number_restraints 2
_refine_ls_restrained_S_all 0.940
_refine_ls_R_factor_all 0.0592
_refine_ls_R_factor_gt 0.0496
_refine_ls_shift/su_max 0.000
_refine_ls_shift/su_mean 0.000
_refine_ls_structure_factor_coef Fsqd
_refine_ls_weighting_details 'calc w = 1/[\s^2^(Fo^2^)+(0.0928P)^2^+0.5045P] where P = (Fo^2^+2Fc^2^)/3'
_refine_ls_weighting_scheme calc
_refine_ls_wR_factor_gt 0.1380
_refine_ls_wR_factor_ref 0.1491
_reflns_number_gt 2832
_reflns_number_total 3479
_reflns_threshold_expression I>2\s(I)
_cod_data_source_file wn6387.cif
_cod_data_source_block I
_cod_depositor_comments
;
The following automatic conversions were performed:
'_symmetry_cell_setting' value 'Monoclinic' changed to 'monoclinic'
according to '/home/saulius/struct/CIF-dictionaries/cif_core.dic'
dictionary named 'cif_core.dic' version 2.4.1 from 2010-06-29.

Automatic conversion script
Id: cif_fix_enum 1527 2010-12-29 10:47:43Z saulius 

The following automatic conversions were performed:

'_symmetry_cell_setting' value 'Monoclinic' changed to 'monoclinic'
according to /home/saulius/struct/CIF-dictionaries/cif_core.dic
dictionary named 'cif_core.dic' version 2.4.1 from 2010-06-29.

Automatic conversion script
Id: cif_fix_values 1715 2011-07-08 13:25:40Z adriana 
;
_cod_original_sg_symbol_H-M 'P 21/c'
_cod_database_code 2207388
_cod_database_fobs_code 2207388

loop_
_symmetry_equiv_pos_as_xyz
'x, y, z'
'-x, y+1/2, -z+1/2'
'-x, -y, -z'
'x, -y-1/2, z-1/2'

loop_
_atom_site_label
_atom_site_fract_x
_atom_site_fract_y
_atom_site_fract_z
_atom_site_U_iso_or_equiv
_atom_site_adp_type
_atom_site_calc_flag
_atom_site_refinement_flags
_atom_site_occupancy
_atom_site_disorder_assembly
_atom_site_disorder_group
_atom_site_type_symbol
O1 -0.00484(17) -0.39807(16) -0.32650(6) 0.0681(4) Uani d . 1 . . O
N1 0.26308(15) -0.20208(15) -0.36971(5) 0.0406(3) Uani d . 1 . . N
N2 0.38371(17) -0.09458(17) -0.36185(6) 0.0512(4) Uani d . 1 . . N
N3 0.37767(19) -0.03470(18) -0.40949(6) 0.0579(4) Uani d . 1 . . N
N4 0.30576(17) -0.44732(15) -0.31817(5) 0.0465(4) Uani d . 1 . . N
N5 0.4471(2) -0.6610(2) -0.28881(7) 0.0681(5) Uani d . 1 . . N
N6 0.2653(2) -0.54880(17) -0.36255(6) 0.0605(4) Uani d . 1 . . N
C1 -0.1595(2) -0.0926(3) -0.34004(8) 0.0611(5) Uani d . 1 . . C
H1A -0.2253 -0.1809 -0.3527 0.073 Uiso calc R 1 . . H
C2 -0.2244(2) 0.0578(3) -0.33958(9) 0.0705(6) Uani d . 1 . . C
H2B -0.3338 0.0701 -0.3525 0.085 Uiso calc R 1 . . H
C3 -0.1303(3) 0.1887(3) -0.32043(8) 0.0642(5) Uani d . 1 . . C
H3B -0.1754 0.2897 -0.3204 0.077 Uiso calc R 1 . . H
C4 0.0314(2) 0.1707(2) -0.30115(8) 0.0593(5) Uani d . 1 . . C
H4A 0.0958 0.2593 -0.2874 0.071 Uiso calc R 1 . . H
C5 0.0984(2) 0.0218(2) -0.30206(7) 0.0508(4) Uani d . 1 . . C
H5B 0.2080 0.0111 -0.2895 0.061 Uiso calc R 1 . . H
C6 0.0042(2) -0.1128(2) -0.32157(6) 0.0459(4) Uani d . 1 . . C
C7 0.0706(2) -0.2761(2) -0.32350(6) 0.0466(4) Uani d . 1 . . C
C8 0.2449(2) -0.28446(18) -0.32207(6) 0.0430(4) Uani d . 1 . . C
H8A 0.3086 -0.2265 -0.2888 0.052 Uiso calc R 1 . . H
C9 0.17670(19) -0.21057(18) -0.42509(6) 0.0406(4) Uani d . 1 . . C
C10 0.0448(2) -0.3004(2) -0.45572(7) 0.0491(4) Uani d . 1 . . C
H10A -0.0048 -0.3734 -0.4390 0.059 Uiso calc R 1 . . H
C11 -0.0064(2) -0.2736(2) -0.51211(7) 0.0605(5) Uani d . 1 . . C
H11A -0.0940 -0.3301 -0.5342 0.073 Uiso calc R 1 . . H
C12 0.0684(3) -0.1643(3) -0.53759(7) 0.0659(6) Uani d . 1 . . C
H12A 0.0290 -0.1505 -0.5760 0.079 Uiso calc R 1 . . H
C13 0.1972(3) -0.0779(2) -0.50765(8) 0.0627(5) Uani d . 1 . . C
H13A 0.2469 -0.0058 -0.5247 0.075 Uiso calc R 1 . . H
C14 0.2516(2) -0.10266(19) -0.44993(7) 0.0481(4) Uani d . 1 . . C
C15 0.4124(2) -0.5170(2) -0.27554(7) 0.0586(5) Uani d . 1 . . C
H15A 0.4568 -0.4698 -0.2408 0.070 Uiso calc R 1 . . H
C16 0.3544(3) -0.6734(2) -0.34247(8) 0.0618(5) Uani d . 1 . . C
H16A 0.3541 -0.7647 -0.3637 0.074 Uiso calc R 1 . . H
C17A 0.3670(14) -1.0196(9) -0.0469(5) 0.167(6) Uani d PD 0.44 A 1 C
H17A 0.3180 -1.0166 -0.0870 0.201 Uiso calc PR 0.44 A 1 H
H17B 0.2880 -1.0557 -0.0307 0.201 Uiso calc PR 0.44 A 1 H
C17B 0.4661(13) -0.9801(11) -0.0588(3) 0.142(3) Uani d PD 0.56 A 2 C
H17D 0.5605 -0.9421 -0.0660 0.170 Uiso calc PR 0.56 A 2 H
H17C 0.3837 -0.9920 -0.0945 0.170 Uiso calc PR 0.56 A 2 H
C18 0.4988(8) -1.1349(5) -0.0328(3) 0.164(2) Uani d . 1 . . C
H18A 0.4582 -1.2415 -0.0452 0.197 Uiso calc R 1 A 1 H
H18B 0.5724 -1.1054 -0.0522 0.197 Uiso calc R 1 A 1 H
C19 0.4175(6) -0.8612(5) -0.0272(2) 0.1494(16) Uani d D 1 . . C
H19A 0.3264 -0.7906 -0.0349 0.179 Uiso calc R 1 A 1 H
H19B 0.4872 -0.8192 -0.0465 0.179 Uiso calc R 1 A 1 H

loop_
_atom_site_aniso_label
_atom_site_aniso_U_11
_atom_site_aniso_U_22
_atom_site_aniso_U_33
_atom_site_aniso_U_12
_atom_site_aniso_U_13
_atom_site_aniso_U_23
O1 0.0752(9) 0.0518(8) 0.0798(10) -0.0175(7) 0.0282(8) -0.0047(6)
N1 0.0428(7) 0.0355(7) 0.0370(7) -0.0023(5) 0.0037(5) -0.0017(5)
N2 0.0518(8) 0.0442(8) 0.0529(8) -0.0097(6) 0.0102(7) -0.0054(6)
N3 0.0656(9) 0.0492(9) 0.0600(9) -0.0112(7) 0.0216(8) -0.0015(7)
N4 0.0567(8) 0.0367(7) 0.0354(6) 0.0020(6) 0.0000(6) -0.0008(5)
N5 0.0814(11) 0.0511(9) 0.0564(10) 0.0178(8) 0.0004(8) 0.0054(7)
N6 0.0844(11) 0.0410(8) 0.0406(7) 0.0072(7) -0.0015(7) -0.0051(6)
C1 0.0514(10) 0.0674(12) 0.0607(11) -0.0078(9) 0.0127(8) -0.0017(9)
C2 0.0511(10) 0.0852(15) 0.0729(13) 0.0119(11) 0.0168(10) 0.0040(11)
C3 0.0698(13) 0.0644(12) 0.0614(12) 0.0162(10) 0.0252(10) 0.0025(9)
C4 0.0691(12) 0.0526(11) 0.0589(11) -0.0003(9) 0.0241(9) -0.0086(8)
C5 0.0492(9) 0.0506(10) 0.0506(9) -0.0009(8) 0.0132(8) -0.0068(7)
C6 0.0502(9) 0.0498(9) 0.0365(8) -0.0015(7) 0.0121(7) 0.0017(6)
C7 0.0546(10) 0.0468(9) 0.0340(8) -0.0070(8) 0.0080(7) -0.0018(6)
C8 0.0520(9) 0.0356(8) 0.0330(7) -0.0001(7) 0.0017(7) -0.0019(6)
C9 0.0460(8) 0.0347(8) 0.0366(8) 0.0072(6) 0.0068(6) 0.0004(6)
C10 0.0495(9) 0.0475(9) 0.0412(9) -0.0012(7) 0.0017(7) -0.0016(7)
C11 0.0611(11) 0.0645(12) 0.0417(9) 0.0078(9) -0.0036(8) -0.0076(8)
C12 0.0860(15) 0.0714(13) 0.0353(9) 0.0203(11) 0.0124(9) 0.0042(8)
C13 0.0856(14) 0.0573(11) 0.0508(10) 0.0108(10) 0.0299(10) 0.0101(8)
C14 0.0574(10) 0.0390(8) 0.0485(9) 0.0055(7) 0.0176(8) 0.0016(7)
C15 0.0675(12) 0.0514(10) 0.0410(9) 0.0092(9) -0.0049(8) 0.0025(7)
C16 0.0848(14) 0.0397(9) 0.0524(10) 0.0097(9) 0.0102(9) -0.0016(8)
C17A 0.141(9) 0.153(10) 0.147(9) -0.077(8) -0.039(7) 0.063(7)
C17B 0.170(8) 0.157(7) 0.100(4) 0.056(6) 0.046(5) -0.002(5)
C18 0.259(7) 0.096(3) 0.178(5) -0.029(3) 0.129(5) -0.046(3)
C19 0.149(4) 0.126(3) 0.187(5) 0.046(3) 0.073(3) 0.049(3)

loop_
_atom_type_symbol
_atom_type_description
_atom_type_scat_dispersion_real
_atom_type_scat_dispersion_imag
_atom_type_scat_source
C C 0.0033 0.0016 'International Tables Vol C Tables 4.2.6.8 and 6.1.1.4'
H H 0.0000 0.0000 'International Tables Vol C Tables 4.2.6.8 and 6.1.1.4'
N N 0.0061 0.0033 'International Tables Vol C Tables 4.2.6.8 and 6.1.1.4'
O O 0.0106 0.0060 'International Tables Vol C Tables 4.2.6.8 and 6.1.1.4'

loop_
_geom_angle_atom_site_label_1
_geom_angle_atom_site_label_2
_geom_angle_atom_site_label_3
_geom_angle_site_symmetry_1
_geom_angle_site_symmetry_3
_geom_angle
N2 N1 C9 . . 109.96(13)
N2 N1 C8 . . 118.96(12)
C9 N1 C8 . . 131.08(13)
N3 N2 N1 . . 108.76(13)
N2 N3 C14 . . 108.53(14)
C15 N4 N6 . . 109.61(14)
C15 N4 C8 . . 128.30(14)
N6 N4 C8 . . 121.91(12)
C15 N5 C16 . . 102.12(15)
C16 N6 N4 . . 101.68(14)
C2 C1 C6 . . 120.26(19)
C2 C1 H1A . . 119.9
C6 C1 H1A . . 119.9
C3 C2 C1 . . 120.93(19)
C3 C2 H2B . . 119.5
C1 C2 H2B . . 119.5
C2 C3 C4 . . 119.64(19)
C2 C3 H3B . . 120.2
C4 C3 H3B . . 120.2
C3 C4 C5 . . 120.24(19)
C3 C4 H4A . . 119.9
C5 C4 H4A . . 119.9
C4 C5 C6 . . 120.83(17)
C4 C5 H5B . . 119.6
C6 C5 H5B . . 119.6
C5 C6 C1 . . 118.09(17)
C5 C6 C7 . . 122.96(15)
C1 C6 C7 . . 118.95(16)
O1 C7 C6 . . 123.31(17)
O1 C7 C8 . . 120.04(16)
C6 C7 C8 . . 116.64(14)
N1 C8 N4 . . 111.09(13)
N1 C8 C7 . . 109.99(12)
N4 C8 C7 . . 113.31(13)
N1 C8 H8A . . 107.4
N4 C8 H8A . . 107.4
C7 C8 H8A . . 107.4
N1 C9 C14 . . 103.81(14)
N1 C9 C10 . . 133.85(15)
C14 C9 C10 . . 122.34(15)
C11 C10 C9 . . 115.56(17)
C11 C10 H10A . . 122.2
C9 C10 H10A . . 122.2
C10 C11 C12 . . 122.49(18)
C10 C11 H11A . . 118.8
C12 C11 H11A . . 118.8
C13 C12 C11 . . 121.73(17)
C13 C12 H12A . . 119.1
C11 C12 H12A . . 119.1
C12 C13 C14 . . 116.90(18)
C12 C13 H13A . . 121.6
C14 C13 H13A . . 121.6
N3 C14 C9 . . 108.94(15)
N3 C14 C13 . . 130.09(17)
C9 C14 C13 . . 120.97(17)
N5 C15 N4 . . 110.98(16)
N5 C15 H15A . . 124.5
N4 C15 H15A . . 124.5
N6 C16 N5 . . 115.61(16)
N6 C16 H16A . . 122.2
N5 C16 H16A . . 122.2
C19 C17A C18 . . 112.2(7)
C19 C17A H17A . . 109.2
C18 C17A H17A . . 109.2
C19 C17A H17B . . 109.2
C18 C17A H17B . . 109.2
H17A C17A H17B . . 107.9
C19 C17B C18 . . 114.6(6)
C19 C17B H17D . . 108.6
C18 C17B H17D . . 108.6
C19 C17B H17C . . 108.6
C18 C17B H17C . . 108.6
H17D C17B H17C . . 107.6
C17B C18 C19 . 3_635 117.3(5)
C17B C18 C17A . . 43.4(5)
C19 C18 C17A 3_635 . 111.6(6)
C17B C18 H18A . . 132.1
C19 C18 H18A 3_635 . 109.3
C17A C18 H18A . . 109.3
C17B C18 H18B . . 67.0
C19 C18 H18B 3_635 . 109.3
C17A C18 H18B . . 109.3
H18A C18 H18B . . 108.0
C17B C19 C17A . . 44.2(6)
C17B C19 C18 . 3_635 115.1(5)
C17A C19 C18 . 3_635 109.9(5)
C17B C19 H19A . . 133.8
C17A C19 H19A . . 109.7
C18 C19 H19A 3_635 . 109.7
C17B C19 H19B . . 66.8
C17A C19 H19B . . 109.7
C18 C19 H19B 3_635 . 109.7
H19A C19 H19B . . 108.2

loop_
_geom_bond_atom_site_label_1
_geom_bond_atom_site_label_2
_geom_bond_site_symmetry_2
_geom_bond_distance
O1 C7 . 1.205(2)
N1 N2 . 1.3630(19)
N1 C9 . 1.3702(19)
N1 C8 . 1.443(2)
N2 N3 . 1.292(2)
N3 C14 . 1.377(2)
N4 C15 . 1.322(2)
N4 N6 . 1.3594(18)
N4 C8 . 1.450(2)
N5 C15 . 1.307(2)
N5 C16 . 1.351(2)
N6 C16 . 1.305(2)
C1 C2 . 1.379(3)
C1 C6 . 1.393(3)
C1 H1A . 0.9300
C2 C3 . 1.365(3)
C2 H2B . 0.9300
C3 C4 . 1.374(3)
C3 H3B . 0.9300
C4 C5 . 1.378(3)
C4 H4A . 0.9300
C5 C6 . 1.391(2)
C5 H5B . 0.9300
C6 C7 . 1.487(2)
C7 C8 . 1.545(3)
C8 H8A . 0.9800
C9 C14 . 1.385(2)
C9 C10 . 1.399(2)
C10 C11 . 1.373(2)
C10 H10A . 0.9300
C11 C12 . 1.401(3)
C11 H11A . 0.9300
C12 C13 . 1.361(3)
C12 H12A . 0.9300
C13 C14 . 1.402(2)
C13 H13A . 0.9300
C15 H15A . 0.9300
C16 H16A . 0.9300
C17A C19 . 1.428(6)
C17A C18 . 1.469(12)
C17A H17A . 0.9700
C17A H17B . 0.9700
C17B C19 . 1.425(6)
C17B C18 . 1.433(9)
C17B H17D . 0.9700
C17B H17C . 0.9700
C18 C19 3_635 1.465(7)
C18 H18A . 0.9700
C18 H18B . 0.9700
C19 C18 3_635 1.465(7)
C19 H19A . 0.9700
C19 H19B . 0.9700

loop_
_geom_hbond_atom_site_label_D
_geom_hbond_atom_site_label_H
_geom_hbond_atom_site_label_A
_geom_hbond_site_symmetry_A
_geom_hbond_distance_DH
_geom_hbond_distance_HA
_geom_hbond_distance_DA
_geom_hbond_angle_DHA
_geom_hbond_publ_flag
C8 H8A N5 2_654 0.98 2.48 3.399(2) 155 yes
C16 H16A N3 1_545 0.93 2.57 3.489(2) 172 yes
C12 H12A Cg3 3_554 0.93 2.84 3.726 151 yes

loop_
_geom_torsion_atom_site_label_1
_geom_torsion_atom_site_label_2
_geom_torsion_atom_site_label_3
_geom_torsion_atom_site_label_4
_geom_torsion_site_symmetry_4
_geom_torsion
C9 N1 N2 N3 . 0.07(18)
C8 N1 N2 N3 . -179.64(14)
N1 N2 N3 C14 . -0.03(19)
C15 N4 N6 C16 . -0.6(2)
C8 N4 N6 C16 . 174.93(17)
C6 C1 C2 C3 . -0.9(3)
C1 C2 C3 C4 . -0.2(3)
C2 C3 C4 C5 . 1.2(3)
C3 C4 C5 C6 . -1.0(3)
C4 C5 C6 C1 . -0.1(3)
C4 C5 C6 C7 . 179.92(16)
C2 C1 C6 C5 . 1.0(3)
C2 C1 C6 C7 . -178.97(17)
C5 C6 C7 O1 . 160.50(17)
C1 C6 C7 O1 . -19.5(2)
C5 C6 C7 C8 . -20.1(2)
C1 C6 C7 C8 . 159.89(15)
N2 N1 C8 N4 . -101.80(15)
C9 N1 C8 N4 . 78.6(2)
N2 N1 C8 C7 . 131.94(14)
C9 N1 C8 C7 . -47.7(2)
C15 N4 C8 N1 . 125.48(19)
N6 N4 C8 N1 . -49.1(2)
C15 N4 C8 C7 . -110.1(2)
N6 N4 C8 C7 . 75.3(2)
O1 C7 C8 N1 . 118.30(16)
C6 C7 C8 N1 . -61.13(17)
O1 C7 C8 N4 . -6.7(2)
C6 C7 C8 N4 . 173.87(12)
N2 N1 C9 C14 . -0.07(17)
C8 N1 C9 C14 . 179.59(15)
N2 N1 C9 C10 . 179.08(17)
C8 N1 C9 C10 . -1.3(3)
N1 C9 C10 C11 . -179.52(17)
C14 C9 C10 C11 . -0.5(2)
C9 C10 C11 C12 . 0.3(3)
C10 C11 C12 C13 . 0.0(3)
C11 C12 C13 C14 . -0.2(3)
N2 N3 C14 C9 . 0.0(2)
N2 N3 C14 C13 . -179.48(18)
N1 C9 C14 N3 . 0.05(18)
C10 C9 C14 N3 . -179.22(15)
N1 C9 C14 C13 . 179.58(15)
C10 C9 C14 C13 . 0.3(3)
C12 C13 C14 N3 . 179.50(18)
C12 C13 C14 C9 . 0.1(3)
C16 N5 C15 N4 . 0.2(2)
N6 N4 C15 N5 . 0.3(2)
C8 N4 C15 N5 . -174.88(18)
N4 N6 C16 N5 . 0.7(2)
C15 N5 C16 N6 . -0.6(3)
C19 C17B C18 C19 3_635 -40.3(12)
C19 C17B C18 C17A . 52.9(6)
C19 C17A C18 C17B . -51.4(6)
C19 C17A C18 C19 3_635 56.1(11)
C18 C17B C19 C17A . -53.9(8)
C18 C17B C19 C18 3_635 39.4(12)
C18 C17A C19 C17B . 50.8(9)
C18 C17A C19 C18 3_635 -55.2(11)
